data_2236315
loop_
_publ_author_name
'Shang, Zhenhua'
'Xu, Longpeng'
'Zheng, Ligang'
'Zhang, Yong'

_publ_section_title
;
 Benzyl
 2-benzyl-4-[(3a<i>S</i>,7a<i>R</i>)-2,3,3a,4,5,6,7,7a-octahydro-1<i>H</i>-isoindol-2-yl]-4-oxobutanoate
;
_journal_coeditor_code HG5245
_journal_issue 10
_journal_name_full 'Acta Crystallographica Section E'
_journal_page_first o2853
_journal_paper_doi 10.1107/S1600536812037567
_journal_volume 68
_journal_year 2012
_chemical_formula_iupac 'C26 H31 N O3'
_chemical_formula_moiety 'C26 H31 N O3'
_chemical_formula_sum 'C26 H31 N O3'
_chemical_formula_weight 405.52
_chemical_name_systematic
;
Benzyl 2-benzyl-4-[(3a<i>S</i>,7a<i>R</i>)-2,3,3a,4,5,6,7,7a-
octahydro-1<i>H</i>-isoindol-2-yl]-4-oxobutanoate
;
_space_group_IT_number 1
_symmetry_cell_setting triclinic
_symmetry_space_group_name_Hall 'P 1'
_symmetry_space_group_name_H-M 'P 1'
_atom_sites_solution_hydrogens geom
_atom_sites_solution_primary direct
_atom_sites_solution_secondary difmap
_cell_angle_alpha 108.59(3)
_cell_angle_beta 93.94(3)
_cell_angle_gamma 101.23(3)
_cell_formula_units_Z 1
_cell_length_a 5.8542(12)
_cell_length_b 9.0365(18)
_cell_length_c 11.352(2)
_cell_measurement_reflns_used 1681
_cell_measurement_temperature 294(2)
_cell_measurement_theta_max 27.9024
_cell_measurement_theta_min 1.9118
_cell_volume 552.8(2)
_computing_cell_refinement 'CrystalClear (Rigaku, 2005)'
_computing_data_collection 'CrystalClear (Rigaku, 2005)'
_computing_data_reduction 'CrystalClear (Rigaku, 2005)'
_computing_molecular_graphics 'SHELXTL (Sheldrick, 2008)'
_computing_publication_material 'SHELXTL (Sheldrick, 2008)'
_computing_structure_refinement 'SHELXL97 (Sheldrick, 2008)'
_computing_structure_solution 'SHELXS97 (Sheldrick, 2008)'
_diffrn_ambient_temperature 294(2)
_diffrn_detector_area_resol_mean 7.31
_diffrn_measured_fraction_theta_full 0.984
_diffrn_measured_fraction_theta_max 0.984
_diffrn_measurement_device_type 'Rigaku Saturn70 CCD'
_diffrn_measurement_method '\w scans'
_diffrn_radiation_monochromator multilayer
_diffrn_radiation_source 'rotating anode'
_diffrn_radiation_type MoK\a
_diffrn_radiation_wavelength 0.71073
_diffrn_reflns_av_R_equivalents 0.0492
_diffrn_reflns_av_sigmaI/netI 0.0881
_diffrn_reflns_limit_h_max 7
_diffrn_reflns_limit_h_min -7
_diffrn_reflns_limit_k_max 10
_diffrn_reflns_limit_k_min -11
_diffrn_reflns_limit_l_max 14
_diffrn_reflns_limit_l_min -14
_diffrn_reflns_number 5536
_diffrn_reflns_theta_full 27.86
_diffrn_reflns_theta_max 27.86
_diffrn_reflns_theta_min 1.91
_diffrn_standards_decay_% 0
_diffrn_standards_interval_count 0
_diffrn_standards_interval_time 0
_diffrn_standards_number 0
_exptl_absorpt_coefficient_mu 0.079
_exptl_absorpt_correction_T_max 0.9922
_exptl_absorpt_correction_T_min 0.9875
_exptl_absorpt_correction_type multi-scan
_exptl_absorpt_process_details '(CrystalClear; Rigaku, 2005)'
_exptl_crystal_colour colorless
_exptl_crystal_density_diffrn 1.218
_exptl_crystal_density_method 'not measured'
_exptl_crystal_description plate
_exptl_crystal_F_000 218
_exptl_crystal_size_max 0.16
_exptl_crystal_size_mid 0.14
_exptl_crystal_size_min 0.10
_refine_diff_density_max 0.177
_refine_diff_density_min -0.204
_refine_ls_abs_structure_details 'None, Friedel Pairs merged'
_refine_ls_extinction_method none
_refine_ls_goodness_of_fit_ref 0.888
_refine_ls_hydrogen_treatment constr
_refine_ls_matrix_type full
_refine_ls_number_parameters 271
_refine_ls_number_reflns 2588
_refine_ls_number_restraints 3
_refine_ls_restrained_S_all 0.888
_refine_ls_R_factor_all 0.0673
_refine_ls_R_factor_gt 0.0428
_refine_ls_shift/su_max 0.002
_refine_ls_shift/su_mean 0.000
_refine_ls_structure_factor_coef Fsqd
_refine_ls_weighting_details 'calc w=1/[\s^2^(Fo^2^)+(0.0499P)^2^] where P=(Fo^2^+2Fc^2^)/3'
_refine_ls_weighting_scheme calc
_refine_ls_wR_factor_gt 0.0929
_refine_ls_wR_factor_ref 0.1056
_reflns_number_gt 1424
_reflns_number_total 2588
_reflns_threshold_expression I>2sigma(I)
_cod_data_source_file hg5245.cif
_cod_data_source_block I
_cod_original_cell_volume 552.7(2)
_cod_database_code 2236315
_cod_database_fobs_code 2236315

loop_
_symmetry_equiv_pos_as_xyz
'x, y, z'

loop_
_atom_site_type_symbol
_atom_site_label
_atom_site_fract_x
_atom_site_fract_y
_atom_site_fract_z
_atom_site_U_iso_or_equiv
_atom_site_adp_type
_atom_site_calc_flag
_atom_site_refinement_flags
_atom_site_occupancy
_atom_site_symmetry_multiplicity
O O1 -0.1006(3) 0.2391(3) 0.4493(2) 0.0461(6) Uani d . 1 1
O O2 0.2379(5) 0.2088(3) 0.7354(3) 0.0781(9) Uani d . 1 1
O O3 0.0275(4) 0.3929(3) 0.7968(2) 0.0530(6) Uani d . 1 1
N N1 0.1082(4) 0.0726(3) 0.3389(2) 0.0414(7) Uani d . 1 1
C C1 0.3247(5) 0.0184(4) 0.3070(3) 0.0460(8) Uani d . 1 1
H H1A 0.3538 -0.0562 0.3485 0.055 Uiso calc R 1 1
H H1B 0.4599 0.1083 0.3300 0.055 Uiso calc R 1 1
C C2 0.2709(5) -0.0637(4) 0.1651(3) 0.0388(7) Uani d . 1 1
H H2 0.3633 -0.1449 0.1378 0.047 Uiso calc R 1 1
C C3 0.3173(6) 0.0541(4) 0.0949(3) 0.0500(9) Uani d . 1 1
H H3A 0.2529 0.1458 0.1348 0.060 Uiso calc R 1 1
H H3B 0.4858 0.0921 0.1003 0.060 Uiso calc R 1 1
C C4 0.2112(7) -0.0190(5) -0.0407(4) 0.0660(11) Uani d . 1 1
H H4A 0.2796 -0.1082 -0.0821 0.079 Uiso calc R 1 1
H H4B 0.2458 0.0602 -0.0819 0.079 Uiso calc R 1 1
C C5 -0.0515(7) -0.0771(5) -0.0518(4) 0.0683(12) Uani d . 1 1
H H5A -0.1179 -0.1232 -0.1398 0.082 Uiso calc R 1 1
H H5B -0.1199 0.0131 -0.0131 0.082 Uiso calc R 1 1
C C6 -0.1126(6) -0.2014(4) 0.0109(3) 0.0551(10) Uani d . 1 1
H H6A -0.0674 -0.2984 -0.0369 0.066 Uiso calc R 1 1
H H6B -0.2816 -0.2274 0.0102 0.066 Uiso calc R 1 1
C C7 0.0077(5) -0.1453(4) 0.1451(3) 0.0422(8) Uani d . 1 1
H H7 -0.0069 -0.2393 0.1719 0.051 Uiso calc R 1 1
C C8 -0.0910(5) -0.0199(4) 0.2404(3) 0.0452(8) Uani d . 1 1
H H8A -0.1499 0.0490 0.2014 0.054 Uiso calc R 1 1
H H8B -0.2179 -0.0713 0.2748 0.054 Uiso calc R 1 1
C C9 0.0902(5) 0.2018(4) 0.4337(3) 0.0352(7) Uani d . 1 1
C C10 0.3132(5) 0.3000(4) 0.5201(3) 0.0392(7) Uani d . 1 1
H H10A 0.4084 0.3610 0.4772 0.047 Uiso calc R 1 1
H H10B 0.4018 0.2282 0.5389 0.047 Uiso calc R 1 1
C C11 0.2690(5) 0.4157(4) 0.6433(3) 0.0383(7) Uani d . 1 1
H H11 0.1502 0.4708 0.6243 0.046 Uiso calc R 1 1
C C12 0.4942(6) 0.5424(4) 0.7134(3) 0.0505(9) Uani d . 1 1
H H12A 0.4676 0.5993 0.7976 0.061 Uiso calc R 1 1
H H12B 0.6203 0.4888 0.7205 0.061 Uiso calc R 1 1
C C13 0.5688(5) 0.6615(4) 0.6478(3) 0.0400(7) Uani d . 1 1
C C14 0.4546(6) 0.7839(4) 0.6598(3) 0.0517(9) Uani d . 1 1
H H14 0.3265 0.7878 0.7040 0.062 Uiso calc R 1 1
C C15 0.5261(7) 0.9007(4) 0.6076(3) 0.0639(11) Uani d . 1 1
H H15 0.4469 0.9826 0.6171 0.077 Uiso calc R 1 1
C C16 0.7108(7) 0.8964(5) 0.5428(4) 0.0687(11) Uani d . 1 1
H H16 0.7600 0.9756 0.5082 0.082 Uiso calc R 1 1
C C17 0.8251(7) 0.7751(6) 0.5284(4) 0.0755(13) Uani d . 1 1
H H17 0.9516 0.7715 0.4831 0.091 Uiso calc R 1 1
C C18 0.7548(6) 0.6577(5) 0.5804(4) 0.0589(10) Uani d . 1 1
H H18 0.8339 0.5756 0.5697 0.071 Uiso calc R 1 1
C C19 0.1781(6) 0.3255(4) 0.7267(3) 0.0439(8) Uani d . 1 1
C C20 -0.0779(7) 0.3150(5) 0.8789(3) 0.0586(10) Uani d . 1 1
H H20A -0.0677 0.2035 0.8495 0.070 Uiso calc R 1 1
H H20B -0.2432 0.3172 0.8749 0.070 Uiso calc R 1 1
C C21 0.0366(6) 0.3918(4) 1.0121(3) 0.0465(8) Uani d . 1 1
C C22 0.2699(6) 0.4696(5) 1.0456(4) 0.0586(10) Uani d . 1 1
H H22 0.3625 0.4787 0.9838 0.070 Uiso calc R 1 1
C C23 0.3670(8) 0.5339(5) 1.1696(4) 0.0681(11) Uani d . 1 1
H H23 0.5252 0.5862 1.1909 0.082 Uiso calc R 1 1
C C24 0.2340(9) 0.5220(5) 1.2627(4) 0.0724(12) Uani d . 1 1
H H24 0.3005 0.5667 1.3467 0.087 Uiso calc R 1 1
C C25 0.0015(9) 0.4432(5) 1.2297(4) 0.0730(13) Uani d . 1 1
H H25 -0.0898 0.4315 1.2915 0.088 Uiso calc R 1 1
C C26 -0.0973(7) 0.3812(4) 1.1053(4) 0.0564(9) Uani d . 1 1
H H26 -0.2565 0.3316 1.0840 0.068 Uiso calc R 1 1

loop_
_atom_site_aniso_label
_atom_site_aniso_U_11
_atom_site_aniso_U_22
_atom_site_aniso_U_33
_atom_site_aniso_U_12
_atom_site_aniso_U_13
_atom_site_aniso_U_23
O1 0.0369(12) 0.0497(13) 0.0454(14) 0.0100(10) 0.0056(10) 0.0075(11)
O2 0.122(2) 0.0620(17) 0.083(2) 0.0488(17) 0.0506(18) 0.0457(16)
O3 0.0657(15) 0.0563(15) 0.0471(15) 0.0236(12) 0.0191(12) 0.0233(12)
N1 0.0273(13) 0.0517(16) 0.0349(15) 0.0075(12) -0.0012(11) 0.0028(13)
C1 0.0328(17) 0.056(2) 0.044(2) 0.0137(14) 0.0036(15) 0.0085(16)
C2 0.0368(16) 0.0396(18) 0.0369(18) 0.0121(13) 0.0034(13) 0.0070(14)
C3 0.0440(18) 0.055(2) 0.055(2) 0.0111(16) 0.0147(16) 0.0213(18)
C4 0.088(3) 0.079(3) 0.042(2) 0.028(2) 0.017(2) 0.028(2)
C5 0.084(3) 0.079(3) 0.035(2) 0.025(2) -0.0119(19) 0.010(2)
C6 0.057(2) 0.048(2) 0.042(2) 0.0109(17) -0.0080(17) -0.0052(17)
C7 0.0438(18) 0.0321(17) 0.042(2) 0.0040(14) 0.0001(15) 0.0054(15)
C8 0.0309(16) 0.052(2) 0.0377(19) 0.0009(14) -0.0017(14) 0.0019(15)
C9 0.0310(15) 0.0403(17) 0.0323(17) 0.0027(13) 0.0034(12) 0.0130(14)
C10 0.0348(16) 0.0454(18) 0.0341(18) 0.0055(13) 0.0028(13) 0.0116(15)
C11 0.0441(17) 0.0372(17) 0.0297(17) 0.0082(14) -0.0007(14) 0.0082(14)
C12 0.062(2) 0.0398(19) 0.042(2) 0.0000(16) -0.0092(16) 0.0134(16)
C13 0.0426(18) 0.0352(17) 0.0335(17) 0.0024(13) -0.0067(14) 0.0063(13)
C14 0.067(2) 0.046(2) 0.042(2) 0.0200(18) 0.0127(17) 0.0092(16)
C15 0.087(3) 0.041(2) 0.062(3) 0.018(2) 0.007(2) 0.015(2)
C16 0.079(3) 0.055(2) 0.068(3) -0.003(2) 0.002(2) 0.028(2)
C17 0.048(2) 0.097(4) 0.082(3) 0.005(2) 0.017(2) 0.038(3)
C18 0.049(2) 0.059(2) 0.070(3) 0.0163(18) 0.0054(19) 0.022(2)
C19 0.0541(19) 0.0417(19) 0.0372(19) 0.0149(16) 0.0051(15) 0.0132(15)
C20 0.059(2) 0.072(3) 0.052(2) 0.0118(19) 0.0156(19) 0.030(2)
C21 0.058(2) 0.044(2) 0.047(2) 0.0195(17) 0.0160(17) 0.0224(17)
C22 0.061(2) 0.065(2) 0.053(2) 0.018(2) 0.0123(19) 0.021(2)
C23 0.074(3) 0.062(3) 0.067(3) 0.017(2) 0.005(2) 0.021(2)
C24 0.114(4) 0.057(3) 0.047(3) 0.030(3) 0.000(3) 0.015(2)
C25 0.115(4) 0.059(3) 0.057(3) 0.026(3) 0.038(3) 0.028(2)
C26 0.069(2) 0.053(2) 0.055(2) 0.0170(18) 0.023(2) 0.0240(19)

loop_
_atom_type_symbol
_atom_type_description
_atom_type_scat_dispersion_real
_atom_type_scat_dispersion_imag
_atom_type_scat_source
C C 0.0033 0.0000 'International Tables Vol C Tables 4.2.6.8 and 6.1.1.4'
H H 0.0000 0.0000 'International Tables Vol C Tables 4.2.6.8 and 6.1.1.4'
N N 0.0061 0.0000 'International Tables Vol C Tables 4.2.6.8 and 6.1.1.4'
O O 0.0106 0.0000 'International Tables Vol C Tables 4.2.6.8 and 6.1.1.4'

loop_
_geom_angle_atom_site_label_1
_geom_angle_atom_site_label_2
_geom_angle_atom_site_label_3
_geom_angle
C19 O3 C20 117.8(3)
C9 N1 C8 121.5(2)
C9 N1 C1 127.0(2)
C8 N1 C1 110.9(2)
N1 C1 C2 102.8(2)
N1 C1 H1A 111.2
C2 C1 H1A 111.2
N1 C1 H1B 111.2
C2 C1 H1B 111.2
H1A C1 H1B 109.1
C3 C2 C1 112.5(3)
C3 C2 C7 111.5(3)
C1 C2 C7 102.8(3)
C3 C2 H2 109.9
C1 C2 H2 109.9
C7 C2 H2 109.9
C4 C3 C2 112.4(3)
C4 C3 H3A 109.1
C2 C3 H3A 109.1
C4 C3 H3B 109.1
C2 C3 H3B 109.1
H3A C3 H3B 107.8
C3 C4 C5 110.2(3)
C3 C4 H4A 109.6
C5 C4 H4A 109.6
C3 C4 H4B 109.6
C5 C4 H4B 109.6
H4A C4 H4B 108.1
C4 C5 C6 111.2(3)
C4 C5 H5A 109.4
C6 C5 H5A 109.4
C4 C5 H5B 109.4
C6 C5 H5B 109.4
H5A C5 H5B 108.0
C5 C6 C7 112.8(3)
C5 C6 H6A 109.0
C7 C6 H6A 109.0
C5 C6 H6B 109.0
C7 C6 H6B 109.0
H6A C6 H6B 107.8
C6 C7 C8 115.5(3)
C6 C7 C2 114.9(3)
C8 C7 C2 102.4(2)
C6 C7 H7 107.8
C8 C7 H7 107.8
C2 C7 H7 107.8
N1 C8 C7 105.1(2)
N1 C8 H8A 110.7
C7 C8 H8A 110.7
N1 C8 H8B 110.7
C7 C8 H8B 110.7
H8A C8 H8B 108.8
O1 C9 N1 121.5(3)
O1 C9 C10 121.5(3)
N1 C9 C10 117.0(2)
C9 C10 C11 113.3(2)
C9 C10 H10A 108.9
C11 C10 H10A 108.9
C9 C10 H10B 108.9
C11 C10 H10B 108.9
H10A C10 H10B 107.7
C19 C11 C10 110.2(3)
C19 C11 C12 109.0(3)
C10 C11 C12 111.7(3)
C19 C11 H11 108.6
C10 C11 H11 108.6
C12 C11 H11 108.6
C13 C12 C11 112.4(3)
C13 C12 H12A 109.1
C11 C12 H12A 109.1
C13 C12 H12B 109.1
C11 C12 H12B 109.1
H12A C12 H12B 107.9
C18 C13 C14 117.9(3)
C18 C13 C12 122.6(3)
C14 C13 C12 119.5(3)
C13 C14 C15 121.3(3)
C13 C14 H14 119.3
C15 C14 H14 119.3
C16 C15 C14 120.1(3)
C16 C15 H15 119.9
C14 C15 H15 119.9
C15 C16 C17 119.7(4)
C15 C16 H16 120.2
C17 C16 H16 120.2
C16 C17 C18 120.6(4)
C16 C17 H17 119.7
C18 C17 H17 119.7
C13 C18 C17 120.4(3)
C13 C18 H18 119.8
C17 C18 H18 119.8
O2 C19 O3 122.4(3)
O2 C19 C11 125.2(3)
O3 C19 C11 112.3(3)
O3 C20 C21 112.9(3)
O3 C20 H20A 109.0
C21 C20 H20A 109.0
O3 C20 H20B 109.0
C21 C20 H20B 109.0
H20A C20 H20B 107.8
C22 C21 C26 118.7(3)
C22 C21 C20 123.1(3)
C26 C21 C20 118.2(3)
C23 C22 C21 120.5(4)
C23 C22 H22 119.8
C21 C22 H22 119.8
C22 C23 C24 120.9(4)
C22 C23 H23 119.5
C24 C23 H23 119.5
C25 C24 C23 118.9(4)
C25 C24 H24 120.6
C23 C24 H24 120.6
C24 C25 C26 120.2(4)
C24 C25 H25 119.9
C26 C25 H25 119.9
C21 C26 C25 120.8(4)
C21 C26 H26 119.6
C25 C26 H26 119.6

loop_
_geom_bond_atom_site_label_1
_geom_bond_atom_site_label_2
_geom_bond_distance
O1 C9 1.236(3)
O2 C19 1.204(4)
O3 C19 1.334(4)
O3 C20 1.440(4)
N1 C9 1.340(4)
N1 C8 1.468(4)
N1 C1 1.473(4)
C1 C2 1.524(4)
C1 H1A 0.9700
C1 H1B 0.9700
C2 C3 1.516(4)
C2 C7 1.541(4)
C2 H2 0.9800
C3 C4 1.501(5)
C3 H3A 0.9700
C3 H3B 0.9700
C4 C5 1.507(6)
C4 H4A 0.9700
C4 H4B 0.9700
C5 C6 1.512(5)
C5 H5A 0.9700
C5 H5B 0.9700
C6 C7 1.515(5)
C6 H6A 0.9700
C6 H6B 0.9700
C7 C8 1.532(4)
C7 H7 0.9800
C8 H8A 0.9700
C8 H8B 0.9700
C9 C10 1.507(4)
C10 C11 1.529(4)
C10 H10A 0.9700
C10 H10B 0.9700
C11 C19 1.495(5)
C11 C12 1.539(4)
C11 H11 0.9800
C12 C13 1.509(5)
C12 H12A 0.9700
C12 H12B 0.9700
C13 C18 1.373(5)
C13 C14 1.376(4)
C14 C15 1.379(5)
C14 H14 0.9300
C15 C16 1.348(5)
C15 H15 0.9300
C16 C17 1.364(6)
C16 H16 0.9300
C17 C18 1.381(6)
C17 H17 0.9300
C18 H18 0.9300
C20 C21 1.493(5)
C20 H20A 0.9700
C20 H20B 0.9700
C21 C22 1.374(5)
C21 C26 1.375(4)
C22 C23 1.372(5)
C22 H22 0.9300
C23 C24 1.374(6)
C23 H23 0.9300
C24 C25 1.372(7)
C24 H24 0.9300
C25 C26 1.379(6)
C25 H25 0.9300
C26 H26 0.9300

loop_
_geom_torsion_atom_site_label_1
_geom_torsion_atom_site_label_2
_geom_torsion_atom_site_label_3
_geom_torsion_atom_site_label_4
_geom_torsion
C9 N1 C1 C2 -149.7(3)
C8 N1 C1 C2 21.3(3)
N1 C1 C2 C3 83.2(3)
N1 C1 C2 C7 -36.9(3)
C1 C2 C3 C4 -166.1(3)
C7 C2 C3 C4 -51.2(4)
C2 C3 C4 C5 59.6(4)
C3 C4 C5 C6 -59.5(4)
C4 C5 C6 C7 52.5(4)
C5 C6 C7 C8 73.6(4)
C5 C6 C7 C2 -45.4(4)
C3 C2 C7 C6 44.2(4)
C1 C2 C7 C6 165.0(3)
C3 C2 C7 C8 -81.8(3)
C1 C2 C7 C8 38.9(3)
C9 N1 C8 C7 174.7(3)
C1 N1 C8 C7 3.2(3)
C6 C7 C8 N1 -151.8(3)
C2 C7 C8 N1 -26.1(3)
C8 N1 C9 O1 7.4(4)
C1 N1 C9 O1 177.6(3)
C8 N1 C9 C10 -172.3(3)
C1 N1 C9 C10 -2.2(4)
O1 C9 C10 C11 15.8(4)
N1 C9 C10 C11 -164.5(3)
C9 C10 C11 C19 73.2(3)
C9 C10 C11 C12 -165.5(2)
C19 C11 C12 C13 -167.8(3)
C10 C11 C12 C13 70.1(3)
C11 C12 C13 C18 -104.7(4)
C11 C12 C13 C14 78.3(4)
C18 C13 C14 C15 -1.0(5)
C12 C13 C14 C15 176.1(3)
C13 C14 C15 C16 0.3(5)
C14 C15 C16 C17 0.5(6)
C15 C16 C17 C18 -0.6(6)
C14 C13 C18 C17 0.9(5)
C12 C13 C18 C17 -176.1(4)
C16 C17 C18 C13 -0.2(6)
C20 O3 C19 O2 -4.4(5)
C20 O3 C19 C11 178.4(3)
C10 C11 C19 O2 36.0(4)
C12 C11 C19 O2 -86.9(4)
C10 C11 C19 O3 -146.9(3)
C12 C11 C19 O3 90.2(3)
C19 O3 C20 C21 100.6(4)
O3 C20 C21 C22 -29.7(5)
O3 C20 C21 C26 151.6(3)
C26 C21 C22 C23 0.6(5)
C20 C21 C22 C23 -178.1(3)
C21 C22 C23 C24 0.0(6)
C22 C23 C24 C25 0.6(6)
C23 C24 C25 C26 -1.8(6)
C22 C21 C26 C25 -1.9(5)
C20 C21 C26 C25 176.9(4)
C24 C25 C26 C21 2.5(6)

loop_
_cod_related_entry_id
_cod_related_entry_database
_cod_related_entry_code
1 ChemSpider 30658090
